data_4517823
loop_
_publ_author_name
'Lu, Bo'
'Fang, Xiaoyu'
'Yan, Dongpeng'

_publ_section_title
;
 Luminescent Polymorphic Co-crystals: A Promising Way to the Diversity of
 Molecular Assembly, Fluorescence Polarization, and Optical Waveguide.
;
_journal_name_full 'ACS applied materials &amp; interfaces'
_journal_paper_doi 10.1021/acsami.0c06794
_journal_year 2020
_chemical_formula_moiety 'C18 H2 B F15 O, C16 H8 N2, H2 O'
_chemical_formula_sum 'C34 H12 B F15 N2 O2'
_chemical_formula_weight 776.27
_space_group_crystal_system orthorhombic
_space_group_IT_number 61
_space_group_name_Hall '-P 2ac 2ab'
_space_group_name_H-M_alt 'P b c a'
_atom_sites_solution_hydrogens mixed
_atom_sites_solution_primary direct
_audit_creation_date 2018-12-19
_audit_creation_method
;
Olex2 1.2
(compiled 2018.05.29 svn.r3508 for OlexSys, GUI svn.r5506)
;
_cell_angle_alpha 90
_cell_angle_beta 90
_cell_angle_gamma 90
_cell_formula_units_Z 8
_cell_length_a 24.7131(11)
_cell_length_b 7.4256(5)
_cell_length_c 34.3572(17)
_cell_measurement_reflns_used 3035
_cell_measurement_temperature 293(2)
_cell_measurement_theta_max 21.6290
_cell_measurement_theta_min 3.5540
_cell_volume 6304.9(6)
_computing_cell_refinement 'CrysAlisPro 1.171.39.6a (Rigaku OD, 2015)'
_computing_data_collection 'CrysAlisPro 1.171.39.6a (Rigaku OD, 2015)'
_computing_data_reduction 'CrysAlisPro 1.171.39.6a (Rigaku OD, 2015)'
_computing_molecular_graphics 'Olex2 (Dolomanov et al., 2009)'
_computing_publication_material 'Olex2 (Dolomanov et al., 2009)'
_computing_structure_refinement 'ShelXL (Sheldrick, 2015)'
_computing_structure_solution 'ShelXT (Sheldrick, 2015)'
_diffrn_ambient_temperature 293(2)
_diffrn_detector 'CCD plate'
_diffrn_detector_area_resol_mean 10.6254
_diffrn_detector_type AtlasS2
_diffrn_measured_fraction_theta_full 0.998
_diffrn_measured_fraction_theta_max 0.870
_diffrn_measurement_details
;
List of Runs (angles in degrees, time in seconds):

  # Type    Start    End  Width  t~exp~   \w     \q     \k     \f   Frames
--------------------------------------------------------------------------
  1  \w    -63.00  64.00   0.50    5.00    --  -11.20   0.00  90.00  254
  2  \w     10.00  36.00   0.50    5.00    --   12.45  77.00   0.00   52
  3  \w     67.00  97.00   0.50    5.00    --   12.45 178.00  90.00   60
;
_diffrn_measurement_device 'four-circle diffractometer'
_diffrn_measurement_device_type 'SuperNova, Dual, Cu at home/near, AtlasS2'
_diffrn_measurement_method '\w scans'
_diffrn_orient_matrix_type 'CrysAlisPro convention (1999,Acta A55,543-557)'
_diffrn_orient_matrix_UB_11 -0.0239666000
_diffrn_orient_matrix_UB_12 0.0453798000
_diffrn_orient_matrix_UB_13 -0.0055930000
_diffrn_orient_matrix_UB_21 0.0155064000
_diffrn_orient_matrix_UB_22 0.0768494000
_diffrn_orient_matrix_UB_23 -0.0052572000
_diffrn_orient_matrix_UB_31 0.0028208000
_diffrn_orient_matrix_UB_32 -0.0341152000
_diffrn_orient_matrix_UB_33 -0.0191729000
_diffrn_radiation_monochromator mirror
_diffrn_radiation_probe x-ray
_diffrn_radiation_type MoK\a
_diffrn_radiation_wavelength 0.71073
_diffrn_reflns_av_R_equivalents 0.0758
_diffrn_reflns_av_unetI/netI 0.0844
_diffrn_reflns_Laue_measured_fraction_full 0.998
_diffrn_reflns_Laue_measured_fraction_max 0.870
_diffrn_reflns_limit_h_max 30
_diffrn_reflns_limit_h_min -31
_diffrn_reflns_limit_k_max 10
_diffrn_reflns_limit_k_min -6
_diffrn_reflns_limit_l_max 47
_diffrn_reflns_limit_l_min -45
_diffrn_reflns_number 27843
_diffrn_reflns_point_group_measured_fraction_full 0.998
_diffrn_reflns_point_group_measured_fraction_max 0.870
_diffrn_reflns_theta_full 26.000
_diffrn_reflns_theta_max 29.730
_diffrn_reflns_theta_min 3.372
_diffrn_source 'micro-focus sealed X-ray tube'
_diffrn_source_type 'SuperNova (Mo) X-ray Source'
_exptl_absorpt_coefficient_mu 0.163
_exptl_absorpt_correction_T_max 1.00000
_exptl_absorpt_correction_T_min 0.50520
_exptl_absorpt_correction_type multi-scan
_exptl_absorpt_process_details
;
CrysAlisPro 1.171.39.6a (Rigaku Oxford Diffraction, 2015)
Empirical absorption correction using spherical harmonics,
 implemented in SCALE3 ABSPACK scaling algorithm.
;
_exptl_crystal_colour 'clear light yellow'
_exptl_crystal_colour_lustre clear
_exptl_crystal_colour_modifier light
_exptl_crystal_colour_primary yellow
_exptl_crystal_density_diffrn 1.636
_exptl_crystal_density_method 'not measured'
_exptl_crystal_description block
_exptl_crystal_F_000 3088
_exptl_crystal_size_max 0.12
_exptl_crystal_size_mid 0.08
_exptl_crystal_size_min 0.07
_refine_diff_density_max 0.244
_refine_diff_density_min -0.261
_refine_diff_density_rms 0.052
_refine_ls_extinction_coef 0.0026(5)
_refine_ls_extinction_expression Fc^*^=kFc[1+0.001xFc^2^\l^3^/sin(2\q)]^-1/4^
_refine_ls_extinction_method 'SHELXL-2014/7 (Sheldrick 2014'
_refine_ls_goodness_of_fit_ref 1.024
_refine_ls_hydrogen_treatment mixed
_refine_ls_matrix_type full
_refine_ls_number_parameters 500
_refine_ls_number_reflns 7808
_refine_ls_number_restraints 8
_refine_ls_restrained_S_all 1.024
_refine_ls_R_factor_all 0.1729
_refine_ls_R_factor_gt 0.0748
_refine_ls_shift/su_max 0.001
_refine_ls_shift/su_mean 0.000
_refine_ls_structure_factor_coef Fsqd
_refine_ls_weighting_details 'w=1/[\s^2^(Fo^2^)+(0.0852P)^2^+1.1547P] where P=(Fo^2^+2Fc^2^)/3'
_refine_ls_weighting_scheme calc
_refine_ls_wR_factor_gt 0.1751
_refine_ls_wR_factor_ref 0.2299
_reflns_Friedel_coverage 0.000
_reflns_number_gt 3327
_reflns_number_total 7808
_reflns_threshold_expression 'I > 2\s(I)'
_cod_data_source_file am0c06794_si_002.cif
_cod_data_source_block 20160713g
_cod_database_code 4517823
_shelx_shelxl_version_number 2014/7
_chemical_oxdiff_formula 'C1 H1 F1 N1  B1'
_chemical_oxdiff_usercomment LB
_shelx_space_group_comment
;
The symmetry employed for this shelxl refinement is uniquely defined
by the following loop, which should always be used as a source of
symmetry information in preference to the above space-group names.
They are only intended as comments.
;
_reflns_odcompleteness_completeness 99.56
_reflns_odcompleteness_iscentric 1
_reflns_odcompleteness_theta 26.32
_olex2_refinement_description
;
1. Fixed Uiso
 At 1.2 times of:
  All C(H) groups
 At 1.5 times of:
  All O(H,H) groups
2. Restrained distances
 H1B-H2A = H1B-H2B
 -2.2 with sigma of 0.02
 O1-H1A = O1-H1B
 0.82 with sigma of 0.02
 H1A-H1B
 1.39 with sigma of 0.02
 O2-H2A = O2-H2B
 0.85 with sigma of 0.02
 H2A-H2B
 1.39 with sigma of 0.02
3.a Aromatic/amide H refined with riding coordinates:
 C22(H22), C23(H23), C24(H24), C25(H25), C29(H29), C30(H30), C31(H31), C32(H32)
;
_olex2_submission_special_instructions 'No special instructions were received'
_oxdiff_exptl_absorpt_empirical_details
;
Empirical correction (ABSPACK) includes:
- Absorption correction using spherical harmonics
- Frame scaling
;
_oxdiff_exptl_absorpt_empirical_full_max 1.541
_oxdiff_exptl_absorpt_empirical_full_min 0.686

loop_
_space_group_symop_operation_xyz
'x, y, z'
'-x+1/2, -y, z+1/2'
'-x, y+1/2, -z+1/2'
'x+1/2, -y+1/2, -z'
'-x, -y, -z'
'x-1/2, y, -z-1/2'
'x, -y-1/2, z-1/2'
'-x-1/2, y-1/2, z'

loop_
_atom_site_label
_atom_site_type_symbol
_atom_site_fract_x
_atom_site_fract_y
_atom_site_fract_z
_atom_site_U_iso_or_equiv
_atom_site_adp_type
_atom_site_occupancy
_atom_site_site_symmetry_order
_atom_site_calc_flag
_atom_site_refinement_flags_posn
_atom_site_refinement_flags_adp
_atom_site_refinement_flags_occupancy
_atom_site_disorder_assembly
_atom_site_disorder_group
B1 B 0.43674(15) 0.4666(6) 0.36637(11) 0.0502(10) Uani 1 1 d . . . . .
C1 C 0.38632(13) 0.3242(5) 0.36545(10) 0.0530(9) Uani 1 1 d . . . . .
C2 C 0.35056(15) 0.2880(6) 0.39559(12) 0.0648(10) Uani 1 1 d . . . . .
C3 C 0.30674(16) 0.1719(6) 0.39240(14) 0.0735(12) Uani 1 1 d . . . . .
C4 C 0.29812(16) 0.0855(6) 0.35880(17) 0.0820(14) Uani 1 1 d . . . . .
C5 C 0.33266(17) 0.1080(6) 0.32812(13) 0.0748(12) Uani 1 1 d . . . . .
C6 C 0.37572(14) 0.2236(6) 0.33229(11) 0.0619(10) Uani 1 1 d . . . . .
C7 C 0.44031(13) 0.6068(5) 0.32996(9) 0.0509(8) Uani 1 1 d . . . . .
C8 C 0.40127(15) 0.6423(6) 0.30205(10) 0.0622(10) Uani 1 1 d . . . . .
C9 C 0.40868(18) 0.7554(7) 0.27116(11) 0.0747(12) Uani 1 1 d . . . . .
C10 C 0.4563(2) 0.8480(7) 0.26740(12) 0.0792(13) Uani 1 1 d . . . . .
C11 C 0.49571(17) 0.8252(6) 0.29465(12) 0.0709(11) Uani 1 1 d . . . . .
C12 C 0.48728(14) 0.7079(5) 0.32438(10) 0.0572(9) Uani 1 1 d . . . . .
C13 C 0.44169(14) 0.5821(5) 0.40648(9) 0.0522(9) Uani 1 1 d . . . . .
C14 C 0.40017(16) 0.7043(5) 0.41585(10) 0.0611(10) Uani 1 1 d . . . . .
C15 C 0.3990(2) 0.8048(6) 0.44866(12) 0.0756(12) Uani 1 1 d . . . . .
C16 C 0.4409(2) 0.7965(6) 0.47439(12) 0.0831(14) Uani 1 1 d . . . . .
C17 C 0.48372(19) 0.6846(6) 0.46664(10) 0.0722(12) Uani 1 1 d . . . . .
C18 C 0.48298(15) 0.5816(6) 0.43346(10) 0.0594(10) Uani 1 1 d . . . . .
F1 F 0.35639(10) 0.3664(4) 0.43054(7) 0.0896(8) Uani 1 1 d . . . . .
F2 F 0.27311(10) 0.1502(4) 0.42293(9) 0.1140(10) Uani 1 1 d . . . . .
F3 F 0.25557(11) -0.0284(5) 0.35466(10) 0.1241(11) Uani 1 1 d . . . . .
F4 F 0.32424(12) 0.0227(4) 0.29390(9) 0.1069(9) Uani 1 1 d . . . . .
F5 F 0.40849(9) 0.2411(4) 0.30075(6) 0.0806(7) Uani 1 1 d . . . . .
F6 F 0.35202(9) 0.5629(4) 0.30412(7) 0.0862(8) Uani 1 1 d . . . . .
F7 F 0.37005(12) 0.7770(5) 0.24415(7) 0.1161(11) Uani 1 1 d . . . . .
F8 F 0.46366(13) 0.9613(5) 0.23722(8) 0.1241(12) Uani 1 1 d . . . . .
F9 F 0.54289(11) 0.9168(4) 0.29196(8) 0.1111(10) Uani 1 1 d . . . . .
F10 F 0.52873(8) 0.6855(3) 0.35011(6) 0.0765(7) Uani 1 1 d . . . . .
F11 F 0.35763(9) 0.7165(4) 0.39119(6) 0.0807(7) Uani 1 1 d . . . . .
F12 F 0.35710(13) 0.9173(4) 0.45601(8) 0.1124(10) Uani 1 1 d . . . . .
F13 F 0.44109(15) 0.8995(5) 0.50686(7) 0.1233(11) Uani 1 1 d . . . . .
F14 F 0.52598(11) 0.6775(4) 0.49141(6) 0.0999(9) Uani 1 1 d . . . . .
F15 F 0.52629(9) 0.4717(4) 0.42833(6) 0.0792(7) Uani 1 1 d . . . . .
O1 O 0.48642(9) 0.3378(4) 0.36109(7) 0.0574(7) Uani 1 1 d D . . . .
H1A H 0.5179(10) 0.374(5) 0.3568(11) 0.086 Uiso 1 1 d DR . . . .
H1B H 0.4860(15) 0.249(4) 0.3758(10) 0.086 Uiso 1 1 d DR . . . .
C19 C 0.64263(15) 0.3527(6) 0.36659(10) 0.0639(10) Uani 1 1 d . . . . .
C20 C 0.69865(13) 0.3642(5) 0.37826(10) 0.0573(9) Uani 1 1 d . . . . .
C21 C 0.73901(14) 0.3202(6) 0.35088(10) 0.0589(10) Uani 1 1 d . . . . .
C22 C 0.72697(16) 0.2611(6) 0.31272(11) 0.0728(12) Uani 1 1 d . . . . .
H22 H 0.6911 0.2474 0.3051 0.087 Uiso 1 1 calc R . . . .
C23 C 0.76689(18) 0.2242(8) 0.28719(12) 0.0896(15) Uani 1 1 d . . . . .
H23 H 0.7582 0.1859 0.2622 0.107 Uiso 1 1 calc R . . . .
C24 C 0.82204(17) 0.2431(8) 0.29802(12) 0.0891(15) Uani 1 1 d . . . . .
H24 H 0.8492 0.2169 0.2801 0.107 Uiso 1 1 calc R . . . .
C25 C 0.83529(15) 0.2988(6) 0.33406(11) 0.0722(12) Uani 1 1 d . . . . .
H25 H 0.8716 0.3115 0.3407 0.087 Uiso 1 1 calc R . . . .
C26 C 0.79475(14) 0.3387(5) 0.36226(10) 0.0575(9) Uani 1 1 d . . . . .
C27 C 0.80629(13) 0.3945(5) 0.39994(10) 0.0556(9) Uani 1 1 d . . . . .
C28 C 0.76612(13) 0.4378(5) 0.42770(9) 0.0537(9) Uani 1 1 d . . . . .
C29 C 0.77774(17) 0.4974(6) 0.46600(10) 0.0659(10) Uani 1 1 d . . . . .
H29 H 0.8136 0.5091 0.4739 0.079 Uiso 1 1 calc R . . . .
C30 C 0.73769(19) 0.5372(6) 0.49123(11) 0.0756(12) Uani 1 1 d . . . . .
H30 H 0.7461 0.5746 0.5163 0.091 Uiso 1 1 calc R . . . .
C31 C 0.68299(19) 0.5225(6) 0.47969(11) 0.0788(13) Uani 1 1 d . . . . .
H31 H 0.6558 0.5522 0.4973 0.095 Uiso 1 1 calc R . . . .
C32 C 0.66949(15) 0.4667(6) 0.44388(11) 0.0667(11) Uani 1 1 d . . . . .
H32 H 0.6332 0.4571 0.4371 0.080 Uiso 1 1 calc R . . . .
C33 C 0.71034(13) 0.4217(5) 0.41610(10) 0.0546(9) Uani 1 1 d . . . . .
C34 C 0.86218(16) 0.4127(6) 0.41083(11) 0.0681(11) Uani 1 1 d . . . . .
N1 N 0.59811(13) 0.3449(6) 0.35757(10) 0.0813(11) Uani 1 1 d . . . . .
N2 N 0.90686(14) 0.4250(6) 0.41868(11) 0.0895(12) Uani 1 1 d . . . . .
O2 O 0.48921(14) 0.0733(6) 0.40748(17) 0.147(2) Uani 1 1 d D . . . .
H2A H 0.488(3) -0.030(3) 0.3965(12) 0.221 Uiso 1 1 d DR . . . .
H2B H 0.515(2) 0.077(7) 0.4233(16) 0.221 Uiso 1 1 d DR . . . .

loop_
_atom_site_aniso_label
_atom_site_aniso_U_11
_atom_site_aniso_U_22
_atom_site_aniso_U_33
_atom_site_aniso_U_23
_atom_site_aniso_U_13
_atom_site_aniso_U_12
B1 0.0330(19) 0.056(2) 0.062(2) 0.0018(19) 0.0000(17) 0.0079(18)
C1 0.0316(18) 0.059(2) 0.068(2) 0.0074(18) 0.0004(16) 0.0040(16)
C2 0.042(2) 0.074(3) 0.079(3) 0.015(2) 0.0081(18) 0.005(2)
C3 0.039(2) 0.074(3) 0.108(3) 0.027(3) 0.013(2) -0.002(2)
C4 0.042(2) 0.060(3) 0.144(4) 0.028(3) -0.008(3) -0.009(2)
C5 0.055(3) 0.068(3) 0.101(3) 0.007(3) -0.020(2) -0.009(2)
C6 0.039(2) 0.068(3) 0.078(2) 0.005(2) -0.0016(18) 0.0012(19)
C7 0.0344(17) 0.062(2) 0.0565(18) 0.0030(16) 0.0041(15) 0.0038(17)
C8 0.042(2) 0.075(3) 0.069(2) 0.007(2) -0.0073(17) -0.0039(19)
C9 0.074(3) 0.093(3) 0.057(2) 0.016(2) -0.019(2) 0.001(3)
C10 0.087(3) 0.082(3) 0.069(2) 0.018(2) 0.010(2) -0.004(3)
C11 0.056(2) 0.069(3) 0.087(3) 0.014(2) 0.011(2) -0.014(2)
C12 0.043(2) 0.066(3) 0.063(2) 0.0059(19) -0.0010(16) 0.0017(18)
C13 0.0436(19) 0.060(2) 0.0533(18) 0.0084(16) 0.0046(15) 0.0060(18)
C14 0.058(2) 0.062(3) 0.063(2) 0.0089(19) 0.0034(18) 0.005(2)
C15 0.088(3) 0.067(3) 0.071(3) 0.002(2) 0.022(2) 0.018(3)
C16 0.121(4) 0.069(3) 0.060(2) -0.005(2) 0.012(3) -0.001(3)
C17 0.086(3) 0.079(3) 0.051(2) 0.008(2) -0.013(2) -0.013(3)
C18 0.053(2) 0.066(3) 0.059(2) 0.0086(19) -0.0018(17) 0.003(2)
F1 0.0804(17) 0.105(2) 0.0831(16) 0.0070(14) 0.0283(12) -0.0121(15)
F2 0.0668(16) 0.124(3) 0.152(2) 0.0422(19) 0.0443(16) -0.0131(17)
F3 0.0644(17) 0.108(2) 0.200(3) 0.029(2) -0.0150(19) -0.0431(17)
F4 0.095(2) 0.090(2) 0.135(2) -0.0124(17) -0.0306(17) -0.0239(17)
F5 0.0719(16) 0.0896(18) 0.0802(14) -0.0127(12) 0.0108(12) -0.0149(14)
F6 0.0491(14) 0.100(2) 0.1091(17) 0.0271(14) -0.0272(12) -0.0130(13)
F7 0.118(2) 0.142(3) 0.0884(16) 0.0329(17) -0.0481(16) -0.008(2)
F8 0.138(3) 0.138(3) 0.0964(19) 0.0608(19) 0.0057(17) -0.015(2)
F9 0.0723(18) 0.115(2) 0.146(2) 0.0436(19) 0.0128(16) -0.0307(17)
F10 0.0380(12) 0.0912(18) 0.1002(15) 0.0197(13) -0.0113(11) -0.0114(11)
F11 0.0531(13) 0.0981(19) 0.0908(15) 0.0049(13) 0.0015(11) 0.0271(13)
F12 0.125(2) 0.103(2) 0.1093(19) -0.0089(16) 0.0331(17) 0.047(2)
F13 0.175(3) 0.111(2) 0.0836(17) -0.0270(16) 0.0077(17) 0.004(2)
F14 0.115(2) 0.109(2) 0.0752(14) 0.0049(14) -0.0347(15) -0.0193(18)
F15 0.0513(13) 0.0995(19) 0.0867(14) -0.0003(13) -0.0182(11) 0.0149(13)
O1 0.0321(13) 0.0631(18) 0.0771(16) 0.0076(13) 0.0053(11) 0.0026(12)
C19 0.042(2) 0.078(3) 0.072(2) -0.001(2) 0.0003(18) 0.003(2)
C20 0.0375(19) 0.065(3) 0.069(2) 0.0008(18) -0.0053(16) 0.0020(17)
C21 0.039(2) 0.075(3) 0.063(2) -0.0045(19) -0.0008(16) 0.0048(18)
C22 0.050(2) 0.099(3) 0.070(2) -0.013(2) -0.0092(19) 0.013(2)
C23 0.065(3) 0.134(5) 0.071(2) -0.018(3) 0.000(2) 0.005(3)
C24 0.055(3) 0.136(5) 0.076(3) -0.017(3) 0.008(2) 0.017(3)
C25 0.040(2) 0.100(3) 0.076(2) -0.008(2) 0.0014(18) 0.007(2)
C26 0.0372(19) 0.067(3) 0.068(2) 0.0015(18) -0.0042(16) 0.0049(17)
C27 0.0367(19) 0.061(2) 0.069(2) 0.0025(18) -0.0095(16) -0.0002(17)
C28 0.0406(19) 0.056(2) 0.064(2) 0.0043(17) -0.0048(16) 0.0010(17)
C29 0.060(3) 0.072(3) 0.066(2) -0.002(2) -0.0091(19) -0.001(2)
C30 0.088(3) 0.074(3) 0.065(2) -0.005(2) -0.003(2) 0.004(3)
C31 0.075(3) 0.093(3) 0.068(3) -0.002(2) 0.014(2) 0.012(3)
C32 0.047(2) 0.080(3) 0.073(2) -0.002(2) 0.0089(18) 0.006(2)
C33 0.0411(19) 0.055(2) 0.067(2) 0.0059(17) 0.0020(17) 0.0017(17)
C34 0.046(2) 0.080(3) 0.077(2) -0.001(2) -0.0111(19) 0.001(2)
N1 0.039(2) 0.114(3) 0.091(2) 0.001(2) -0.0028(16) -0.0017(19)
N2 0.047(2) 0.123(4) 0.098(2) -0.009(2) -0.0109(19) -0.008(2)
O2 0.053(2) 0.120(3) 0.269(5) 0.108(4) -0.004(3) -0.005(2)

loop_
_atom_type_symbol
_atom_type_description
_atom_type_scat_dispersion_real
_atom_type_scat_dispersion_imag
_atom_type_scat_source
C C 0.0033 0.0016 'International Tables Vol C Tables 4.2.6.8 and 6.1.1.4'
H H 0.0000 0.0000 'International Tables Vol C Tables 4.2.6.8 and 6.1.1.4'
B B 0.0013 0.0007 'International Tables Vol C Tables 4.2.6.8 and 6.1.1.4'
F F 0.0171 0.0103 'International Tables Vol C Tables 4.2.6.8 and 6.1.1.4'
N N 0.0061 0.0033 'International Tables Vol C Tables 4.2.6.8 and 6.1.1.4'
O O 0.0106 0.0060 'International Tables Vol C Tables 4.2.6.8 and 6.1.1.4'

loop_
_geom_angle_atom_site_label_1
_geom_angle_atom_site_label_2
_geom_angle_atom_site_label_3
_geom_angle
_geom_angle_site_symmetry_1
_geom_angle_site_symmetry_3
_geom_angle_publ_flag
C7 B1 C1 116.1(3) . . ?
C13 B1 C1 114.5(3) . . ?
C13 B1 C7 108.0(3) . . ?
O1 B1 C1 101.6(3) . . ?
O1 B1 C7 105.0(3) . . ?
O1 B1 C13 111.1(3) . . ?
C2 C1 B1 126.6(3) . . ?
C6 C1 B1 120.5(3) . . ?
C6 C1 C2 112.9(3) . . ?
C1 C2 C3 123.9(4) . . ?
F1 C2 C1 121.0(4) . . ?
F1 C2 C3 115.1(4) . . ?
C4 C3 C2 119.3(4) . . ?
C4 C3 F2 121.1(4) . . ?
F2 C3 C2 119.6(5) . . ?
C3 C4 C5 120.5(4) . . ?
C3 C4 F3 120.8(5) . . ?
F3 C4 C5 118.6(5) . . ?
C4 C5 C6 118.6(4) . . ?
F4 C5 C4 121.2(4) . . ?
F4 C5 C6 120.2(4) . . ?
C5 C6 C1 124.6(4) . . ?
F5 C6 C1 119.4(3) . . ?
F5 C6 C5 116.0(4) . . ?
C8 C7 B1 128.0(3) . . ?
C8 C7 C12 112.4(3) . . ?
C12 C7 B1 119.6(3) . . ?
C9 C8 C7 124.2(4) . . ?
F6 C8 C7 120.4(3) . . ?
F6 C8 C9 115.4(3) . . ?
C8 C9 C10 119.8(4) . . ?
F7 C9 C8 121.0(4) . . ?
F7 C9 C10 119.1(4) . . ?
C11 C10 C9 119.2(4) . . ?
F8 C10 C9 120.2(4) . . ?
F8 C10 C11 120.6(4) . . ?
C12 C11 C10 119.1(4) . . ?
F9 C11 C10 120.5(4) . . ?
F9 C11 C12 120.4(4) . . ?
C11 C12 C7 125.2(3) . . ?
C11 C12 F10 116.8(3) . . ?
F10 C12 C7 118.0(3) . . ?
C14 C13 B1 118.6(3) . . ?
C18 C13 B1 128.6(3) . . ?
C18 C13 C14 112.8(3) . . ?
C15 C14 C13 124.2(4) . . ?
C15 C14 F11 117.9(4) . . ?
F11 C14 C13 117.8(3) . . ?
C14 C15 C16 120.0(4) . . ?
C14 C15 F12 120.8(4) . . ?
F12 C15 C16 119.2(4) . . ?
C15 C16 C17 119.2(4) . . ?
F13 C16 C15 120.8(5) . . ?
F13 C16 C17 120.0(5) . . ?
C16 C17 C18 119.2(4) . . ?
F14 C17 C16 119.9(4) . . ?
F14 C17 C18 120.8(4) . . ?
C17 C18 C13 124.5(4) . . ?
F15 C18 C13 119.9(3) . . ?
F15 C18 C17 115.6(3) . . ?
B1 O1 H1A 124(3) . . ?
B1 O1 H1B 114(3) . . ?
H1A O1 H1B 112(3) . . ?
N1 C19 C20 179.3(5) . . ?
C21 C20 C19 118.7(3) . . ?
C33 C20 C19 118.3(3) . . ?
C33 C20 C21 123.0(3) . . ?
C20 C21 C22 122.8(3) . . ?
C20 C21 C26 118.3(3) . . ?
C22 C21 C26 118.9(3) . . ?
C21 C22 H22 119.6 . . ?
C23 C22 C21 120.8(4) . . ?
C23 C22 H22 119.6 . . ?
C22 C23 H23 119.6 . . ?
C22 C23 C24 120.8(4) . . ?
C24 C23 H23 119.6 . . ?
C23 C24 H24 119.8 . . ?
C25 C24 C23 120.3(4) . . ?
C25 C24 H24 119.8 . . ?
C24 C25 H25 119.4 . . ?
C24 C25 C26 121.2(4) . . ?
C26 C25 H25 119.4 . . ?
C25 C26 C21 117.9(3) . . ?
C27 C26 C21 118.6(3) . . ?
C27 C26 C25 123.5(3) . . ?
C26 C27 C28 123.5(3) . . ?
C26 C27 C34 117.9(3) . . ?
C28 C27 C34 118.5(3) . . ?
C27 C28 C29 123.7(3) . . ?
C27 C28 C33 117.8(3) . . ?
C29 C28 C33 118.5(3) . . ?
C28 C29 H29 119.5 . . ?
C30 C29 C28 121.1(4) . . ?
C30 C29 H29 119.5 . . ?
C29 C30 H30 119.8 . . ?
C29 C30 C31 120.3(4) . . ?
C31 C30 H30 119.8 . . ?
C30 C31 H31 119.3 . . ?
C32 C31 C30 121.3(4) . . ?
C32 C31 H31 119.3 . . ?
C31 C32 H32 119.7 . . ?
C31 C32 C33 120.6(4) . . ?
C33 C32 H32 119.7 . . ?
C20 C33 C28 118.7(3) . . ?
C20 C33 C32 123.1(3) . . ?
C32 C33 C28 118.2(3) . . ?
N2 C34 C27 178.3(5) . . ?
H2A O2 H2B 110(3) . . ?

loop_
_geom_bond_atom_site_label_1
_geom_bond_atom_site_label_2
_geom_bond_distance
_geom_bond_site_symmetry_2
_geom_bond_publ_flag
B1 C1 1.635(5) . ?
B1 C7 1.630(5) . ?
B1 C13 1.628(5) . ?
B1 O1 1.567(4) . ?
C1 C2 1.388(5) . ?
C1 C6 1.387(5) . ?
C2 C3 1.389(6) . ?
C2 F1 1.342(5) . ?
C3 C4 1.337(6) . ?
C3 F2 1.348(5) . ?
C4 C5 1.367(6) . ?
C4 F3 1.357(5) . ?
C5 C6 1.375(5) . ?
C5 F4 1.351(5) . ?
C6 F5 1.359(4) . ?
C7 C8 1.385(5) . ?
C7 C12 1.396(5) . ?
C8 C9 1.366(6) . ?
C8 F6 1.354(4) . ?
C9 C10 1.369(6) . ?
C9 F7 1.341(4) . ?
C10 C11 1.362(6) . ?
C10 F8 1.347(5) . ?
C11 C12 1.358(5) . ?
C11 F9 1.353(4) . ?
C12 F10 1.363(4) . ?
C13 C14 1.407(5) . ?
C13 C18 1.379(5) . ?
C14 C15 1.352(6) . ?
C14 F11 1.353(4) . ?
C15 C16 1.363(6) . ?
C15 F12 1.354(5) . ?
C16 C17 1.372(6) . ?
C16 F13 1.353(5) . ?
C17 C18 1.373(6) . ?
C17 F14 1.348(5) . ?
C18 F15 1.357(4) . ?
O1 H1A 0.836(18) . ?
O1 H1B 0.834(16) . ?
C19 C20 1.444(5) . ?
C19 N1 1.144(4) . ?
C20 C21 1.409(5) . ?
C20 C33 1.398(5) . ?
C21 C22 1.414(5) . ?
C21 C26 1.438(5) . ?
C22 H22 0.9300 . ?
C22 C23 1.348(5) . ?
C23 H23 0.9300 . ?
C23 C24 1.420(6) . ?
C24 H24 0.9300 . ?
C24 C25 1.346(5) . ?
C25 H25 0.9300 . ?
C25 C26 1.425(5) . ?
C26 C27 1.389(5) . ?
C27 C28 1.414(5) . ?
C27 C34 1.437(5) . ?
C28 C29 1.418(5) . ?
C28 C33 1.440(5) . ?
C29 H29 0.9300 . ?
C29 C30 1.349(5) . ?
C30 H30 0.9300 . ?
C30 C31 1.413(6) . ?
C31 H31 0.9300 . ?
C31 C32 1.341(5) . ?
C32 H32 0.9300 . ?
C32 C33 1.429(5) . ?
C34 N2 1.140(5) . ?
O2 H2A 0.853(19) . ?
O2 H2B 0.833(19) . ?

loop_
_geom_torsion_atom_site_label_1
_geom_torsion_atom_site_label_2
_geom_torsion_atom_site_label_3
_geom_torsion_atom_site_label_4
_geom_torsion
_geom_torsion_site_symmetry_1
_geom_torsion_site_symmetry_2
_geom_torsion_site_symmetry_3
_geom_torsion_site_symmetry_4
_geom_torsion_publ_flag
B1 C1 C2 C3 176.6(4) . . . . ?
B1 C1 C2 F1 -3.1(6) . . . . ?
B1 C1 C6 C5 -176.4(4) . . . . ?
B1 C1 C6 F5 1.6(5) . . . . ?
B1 C7 C8 C9 -176.4(4) . . . . ?
B1 C7 C8 F6 3.5(6) . . . . ?
B1 C7 C12 C11 178.2(4) . . . . ?
B1 C7 C12 F10 -0.3(5) . . . . ?
B1 C13 C14 C15 178.4(4) . . . . ?
B1 C13 C14 F11 1.3(5) . . . . ?
B1 C13 C18 C17 179.9(4) . . . . ?
B1 C13 C18 F15 -1.2(6) . . . . ?
C1 B1 C7 C8 12.5(5) . . . . ?
C1 B1 C7 C12 -167.4(3) . . . . ?
C1 B1 C13 C14 -65.4(4) . . . . ?
C1 B1 C13 C18 116.5(4) . . . . ?
C1 C2 C3 C4 1.3(6) . . . . ?
C1 C2 C3 F2 -177.7(4) . . . . ?
C2 C1 C6 C5 3.9(6) . . . . ?
C2 C1 C6 F5 -178.1(3) . . . . ?
C2 C3 C4 C5 1.4(7) . . . . ?
C2 C3 C4 F3 -179.8(4) . . . . ?
C3 C4 C5 C6 -1.2(7) . . . . ?
C3 C4 C5 F4 -179.5(4) . . . . ?
C4 C5 C6 C1 -1.6(6) . . . . ?
C4 C5 C6 F5 -179.7(4) . . . . ?
C6 C1 C2 C3 -3.7(5) . . . . ?
C6 C1 C2 F1 176.6(3) . . . . ?
C7 B1 C1 C2 -130.6(4) . . . . ?
C7 B1 C1 C6 49.8(4) . . . . ?
C7 B1 C13 C14 65.6(4) . . . . ?
C7 B1 C13 C18 -112.5(4) . . . . ?
C7 C8 C9 C10 -2.9(7) . . . . ?
C7 C8 C9 F7 176.7(4) . . . . ?
C8 C7 C12 C11 -1.8(6) . . . . ?
C8 C7 C12 F10 179.7(3) . . . . ?
C8 C9 C10 C11 0.1(7) . . . . ?
C8 C9 C10 F8 -179.3(4) . . . . ?
C9 C10 C11 C12 1.6(7) . . . . ?
C9 C10 C11 F9 -179.1(4) . . . . ?
C10 C11 C12 C7 -0.7(7) . . . . ?
C10 C11 C12 F10 177.8(4) . . . . ?
C12 C7 C8 C9 3.6(6) . . . . ?
C12 C7 C8 F6 -176.6(3) . . . . ?
C13 B1 C1 C2 -3.6(5) . . . . ?
C13 B1 C1 C6 176.7(3) . . . . ?
C13 B1 C7 C8 -117.6(4) . . . . ?
C13 B1 C7 C12 62.4(4) . . . . ?
C13 C14 C15 C16 2.7(7) . . . . ?
C13 C14 C15 F12 -178.8(4) . . . . ?
C14 C13 C18 C17 1.6(6) . . . . ?
C14 C13 C18 F15 -179.5(3) . . . . ?
C14 C15 C16 C17 -0.4(7) . . . . ?
C14 C15 C16 F13 178.2(4) . . . . ?
C15 C16 C17 C18 -1.0(6) . . . . ?
C15 C16 C17 F14 178.7(4) . . . . ?
C16 C17 C18 C13 0.3(6) . . . . ?
C16 C17 C18 F15 -178.6(4) . . . . ?
C18 C13 C14 C15 -3.2(6) . . . . ?
C18 C13 C14 F11 179.7(3) . . . . ?
F1 C2 C3 C4 -179.1(4) . . . . ?
F1 C2 C3 F2 2.0(5) . . . . ?
F2 C3 C4 C5 -179.7(4) . . . . ?
F2 C3 C4 F3 -0.8(7) . . . . ?
F3 C4 C5 C6 179.9(4) . . . . ?
F3 C4 C5 F4 1.6(6) . . . . ?
F4 C5 C6 C1 176.6(4) . . . . ?
F4 C5 C6 F5 -1.4(6) . . . . ?
F6 C8 C9 C10 177.2(4) . . . . ?
F6 C8 C9 F7 -3.1(6) . . . . ?
F7 C9 C10 C11 -179.5(4) . . . . ?
F7 C9 C10 F8 1.1(7) . . . . ?
F8 C10 C11 C12 -179.0(4) . . . . ?
F8 C10 C11 F9 0.3(7) . . . . ?
F9 C11 C12 C7 180.0(4) . . . . ?
F9 C11 C12 F10 -1.5(6) . . . . ?
F11 C14 C15 C16 179.8(4) . . . . ?
F11 C14 C15 F12 -1.6(6) . . . . ?
F12 C15 C16 C17 -179.0(4) . . . . ?
F12 C15 C16 F13 -0.4(7) . . . . ?
F13 C16 C17 C18 -179.7(4) . . . . ?
F13 C16 C17 F14 0.0(6) . . . . ?
F14 C17 C18 C13 -179.4(4) . . . . ?
F14 C17 C18 F15 1.7(6) . . . . ?
O1 B1 C1 C2 116.3(4) . . . . ?
O1 B1 C1 C6 -63.4(4) . . . . ?
O1 B1 C7 C8 123.7(4) . . . . ?
O1 B1 C7 C12 -56.2(4) . . . . ?
O1 B1 C13 C14 -179.8(3) . . . . ?
O1 B1 C13 C18 2.1(5) . . . . ?
C19 C20 C21 C22 -1.5(6) . . . . ?
C19 C20 C21 C26 177.7(4) . . . . ?
C19 C20 C33 C28 -178.5(4) . . . . ?
C19 C20 C33 C32 1.0(6) . . . . ?
C20 C21 C22 C23 178.5(5) . . . . ?
C20 C21 C26 C25 -178.3(4) . . . . ?
C20 C21 C26 C27 1.7(6) . . . . ?
C21 C20 C33 C28 0.4(6) . . . . ?
C21 C20 C33 C32 179.9(4) . . . . ?
C21 C22 C23 C24 0.3(8) . . . . ?
C21 C26 C27 C28 -1.3(6) . . . . ?
C21 C26 C27 C34 -179.9(4) . . . . ?
C22 C21 C26 C25 1.0(6) . . . . ?
C22 C21 C26 C27 -179.1(4) . . . . ?
C22 C23 C24 C25 -0.2(9) . . . . ?
C23 C24 C25 C26 0.5(8) . . . . ?
C24 C25 C26 C21 -0.9(7) . . . . ?
C24 C25 C26 C27 179.2(4) . . . . ?
C25 C26 C27 C28 178.6(4) . . . . ?
C25 C26 C27 C34 0.1(6) . . . . ?
C26 C21 C22 C23 -0.7(7) . . . . ?
C26 C27 C28 C29 -179.0(4) . . . . ?
C26 C27 C28 C33 0.4(6) . . . . ?
C27 C28 C29 C30 179.8(4) . . . . ?
C27 C28 C33 C20 0.1(5) . . . . ?
C27 C28 C33 C32 -179.5(3) . . . . ?
C28 C29 C30 C31 -0.8(7) . . . . ?
C29 C28 C33 C20 179.6(3) . . . . ?
C29 C28 C33 C32 0.0(5) . . . . ?
C29 C30 C31 C32 0.9(7) . . . . ?
C30 C31 C32 C33 -0.6(7) . . . . ?
C31 C32 C33 C20 -179.4(4) . . . . ?
C31 C32 C33 C28 0.1(6) . . . . ?
C33 C20 C21 C22 179.6(4) . . . . ?
C33 C20 C21 C26 -1.2(6) . . . . ?
C33 C28 C29 C30 0.4(6) . . . . ?
C34 C27 C28 C29 -0.5(6) . . . . ?
C34 C27 C28 C33 179.0(4) . . . . ?
